data_4086476
loop_
_publ_author_name
'Korb, Marcus'
'Swarts, Pieter J.'
'Miesel, Dominique'
'Hildebrandt, Alexander'
'Swarts, Jannie C.'
'Lang, Heinrich'

_publ_section_title
;
 Nucleophilic Aromatic Substitution Reactions for the Synthesis of
 Ferrocenyl Aryl Ethers
;
_journal_issue 9
_journal_name_full Organometallics
_journal_page_first 1287
_journal_paper_doi 10.1021/acs.organomet.6b00157
_journal_volume 35
_journal_year 2016
_chemical_formula_moiety 'C6 H2 F2 N2 O4'
_chemical_formula_sum 'C6 H2 F2 N2 O4'
_chemical_formula_weight 204.10
_chemical_name_systematic
;
 ?
;
_space_group_crystal_system tetragonal
_space_group_IT_number 96
_space_group_name_Hall 'P 4nw 2abw'
_space_group_name_H-M_alt 'P 43 21 2'
_symmetry_space_group_name_Hall 'P 4nw 2abw'
_symmetry_space_group_name_H-M 'P 43 21 2'
_atom_sites_solution_hydrogens geom
_audit_creation_method SHELXL-2013
_cell_angle_alpha 90
_cell_angle_beta 90
_cell_angle_gamma 90
_cell_formula_units_Z 4
_cell_length_a 5.8849(2)
_cell_length_b 5.8849(2)
_cell_length_c 21.4266(9)
_cell_measurement_reflns_used 1434
_cell_measurement_temperature 110(5)
_cell_measurement_theta_max 25.9620
_cell_measurement_theta_min 3.5770
_cell_volume 742.05(5)
_computing_cell_refinement
;
CrysAlisPro, Agilent Technologies,
Version 1.171.37.31 (release 14-01-2014 CrysAlis171 .NET)
(compiled Jan 14 2014,18:38:05)
;
_computing_data_collection
;
CrysAlisPro, Agilent Technologies,
Version 1.171.37.31 (release 14-01-2014 CrysAlis171 .NET)
(compiled Jan 14 2014,18:38:05)
;
_computing_data_reduction
;
CrysAlisPro, Agilent Technologies,
Version 1.171.37.31 (release 14-01-2014 CrysAlis171 .NET)
(compiled Jan 14 2014,18:38:05)
;
_computing_structure_refinement 'SHELXL-2013 (Sheldrick, 2013)'
_computing_structure_solution 'SHELXS-2013 (Sheldrick, 2013)'
_diffrn_ambient_temperature 110(5)
_diffrn_measured_fraction_theta_full 0.998
_diffrn_measured_fraction_theta_max 0.998
_diffrn_measurement_device_type 'oxford gemini s'
_diffrn_measurement_method '\w scans'
_diffrn_radiation_type MoK\a
_diffrn_radiation_wavelength 0.71073
_diffrn_reflns_av_R_equivalents 0.0694
_diffrn_reflns_av_unetI/netI 0.0473
_diffrn_reflns_Laue_measured_fraction_full 0.998
_diffrn_reflns_Laue_measured_fraction_max 0.998
_diffrn_reflns_limit_h_max 6
_diffrn_reflns_limit_h_min -6
_diffrn_reflns_limit_k_max 6
_diffrn_reflns_limit_k_min -6
_diffrn_reflns_limit_l_max 23
_diffrn_reflns_limit_l_min -25
_diffrn_reflns_number 3024
_diffrn_reflns_point_group_measured_fraction_full 0.998
_diffrn_reflns_point_group_measured_fraction_max 0.998
_diffrn_reflns_theta_full 25.000
_diffrn_reflns_theta_max 24.998
_diffrn_reflns_theta_min 3.590
_diffrn_standards_decay_% 0
_diffrn_standards_interval_count 50
_diffrn_standards_interval_time 10
_diffrn_standards_number 2
_exptl_absorpt_coefficient_mu 0.185
_exptl_absorpt_correction_T_max 1.00000
_exptl_absorpt_correction_T_min 0.58486
_exptl_absorpt_correction_type multi-scan
_exptl_absorpt_process_details
;
CrysAlisPro, Agilent Technologies,
Version 1.171.37.31 (release 14-01-2014 CrysAlis171 .NET)
(compiled Jan 14 2014,18:38:05)
Empirical absorption correction using spherical harmonics,
 implemented in SCALE3 ABSPACK scaling algorithm.
;
_exptl_crystal_colour colorless
_exptl_crystal_density_diffrn 1.827
_exptl_crystal_description block
_exptl_crystal_F_000 408
_exptl_crystal_size_max 0.4
_exptl_crystal_size_mid 0.4
_exptl_crystal_size_min 0.4
_refine_diff_density_max 0.196
_refine_diff_density_min -0.222
_refine_diff_density_rms 0.055
_refine_ls_abs_structure_details
;
 Flack x determined using 174 quotients [(I+)-(I-)]/[(I+)+(I-)]
 (Parsons and Flack (2004), Acta Cryst. A60, s61).
;
_refine_ls_abs_structure_Flack -1.3(10)
_refine_ls_extinction_method none
_refine_ls_goodness_of_fit_ref 1.073
_refine_ls_hydrogen_treatment constr
_refine_ls_matrix_type full
_refine_ls_number_parameters 64
_refine_ls_number_reflns 647
_refine_ls_number_restraints 0
_refine_ls_restrained_S_all 1.073
_refine_ls_R_factor_all 0.0434
_refine_ls_R_factor_gt 0.0362
_refine_ls_shift/su_max 0.000
_refine_ls_shift/su_mean 0.000
_refine_ls_structure_factor_coef Fsqd
_refine_ls_weighting_details 'w=1/[\s^2^(Fo^2^)+(0.0421P)^2^] where P=(Fo^2^+2Fc^2^)/3'
_refine_ls_weighting_scheme calc
_refine_ls_wR_factor_gt 0.0810
_refine_ls_wR_factor_ref 0.0869
_reflns_Friedel_coverage 0.477
_reflns_Friedel_fraction_full 1.000
_reflns_Friedel_fraction_max 1.000
_reflns_number_gt 587
_reflns_number_total 647
_reflns_threshold_expression 'I > 2\s(I)'
_cod_data_source_file om6b00157_si_002.cif
_cod_data_source_block MK-385
_cod_depositor_comments 'Adding full bibliography for 4086474--4086481.cif.'
_cod_original_cell_volume 742.05(6)
_cod_database_code 4086476
_shelx_space_group_comment
;
The symmetry employed for this shelxl refinement is uniquely defined
by the following loop, which should always be used as a source of
symmetry information in preference to the above space-group names.
They are only intended as comments.
;
_shelxl_version_number 2013-4

loop_
_space_group_symop_operation_xyz
'x, y, z'
'-x, -y, z+1/2'
'-y+1/2, x+1/2, z+3/4'
'y+1/2, -x+1/2, z+1/4'
'-x+1/2, y+1/2, -z+3/4'
'x+1/2, -y+1/2, -z+1/4'
'y, x, -z'
'-y, -x, -z+1/2'

loop_
_atom_site_label
_atom_site_type_symbol
_atom_site_fract_x
_atom_site_fract_y
_atom_site_fract_z
_atom_site_U_iso_or_equiv
_atom_site_adp_type
_atom_site_occupancy
_atom_site_site_symmetry_order
_atom_site_calc_flag
_atom_site_refinement_flags_posn
_atom_site_refinement_flags_adp
C1 C 0.3423(5) 0.2490(4) 0.97276(12) 0.0173(6) Uani 1 1 d . .
C2 C 0.5348(5) 0.3413(5) 0.94659(12) 0.0198(7) Uani 1 1 d . .
H2 H 0.6001 0.2770 0.9112 0.024 Uiso 1 1 calc R U
C3 C 0.6283(5) 0.5305(5) 0.97389(12) 0.0212(7) Uani 1 1 d . .
N1 N 0.2264(4) 0.0667(4) 0.93889(10) 0.0211(6) Uani 1 1 d . .
O1 O 0.3443(4) -0.0785(3) 0.91377(9) 0.0301(6) Uani 1 1 d . .
O2 O 0.0180(3) 0.0750(4) 0.93624(8) 0.0269(6) Uani 1 1 d . .
F1 F 0.8169(3) 0.6232(3) 0.94993(7) 0.0334(6) Uani 1 1 d . .

loop_
_atom_site_aniso_label
_atom_site_aniso_U_11
_atom_site_aniso_U_22
_atom_site_aniso_U_33
_atom_site_aniso_U_23
_atom_site_aniso_U_13
_atom_site_aniso_U_12
C1 0.0201(15) 0.0160(14) 0.0157(10) 0.0013(12) -0.0038(13) 0.0003(12)
C2 0.0195(15) 0.0237(16) 0.0161(12) 0.0014(13) 0.0004(11) 0.0033(13)
C3 0.0166(15) 0.0259(16) 0.0212(12) 0.0076(13) -0.0002(13) -0.0040(12)
N1 0.0286(15) 0.0187(14) 0.0160(10) 0.0036(11) -0.0026(11) -0.0018(11)
O1 0.0404(14) 0.0226(12) 0.0273(10) -0.0076(10) -0.0018(11) 0.0097(10)
O2 0.0224(12) 0.0320(14) 0.0263(10) -0.0011(10) -0.0037(10) -0.0064(9)
F1 0.0280(11) 0.0391(11) 0.0330(9) 0.0049(9) 0.0046(8) -0.0134(9)

loop_
_atom_type_symbol
_atom_type_description
_atom_type_scat_dispersion_real
_atom_type_scat_dispersion_imag
_atom_type_scat_source
C C 0.0033 0.0016 'International Tables Vol C Tables 4.2.6.8 and 6.1.1.4'
N N 0.0061 0.0033 'International Tables Vol C Tables 4.2.6.8 and 6.1.1.4'
O O 0.0106 0.0060 'International Tables Vol C Tables 4.2.6.8 and 6.1.1.4'
F F 0.0171 0.0103 'International Tables Vol C Tables 4.2.6.8 and 6.1.1.4'
H H 0.0000 0.0000 'International Tables Vol C Tables 4.2.6.8 and 6.1.1.4'

loop_
_geom_angle_atom_site_label_1
_geom_angle_atom_site_label_2
_geom_angle_atom_site_label_3
_geom_angle
_geom_angle_site_symmetry_1
_geom_angle_site_symmetry_3
C2 C1 C1 120.49(16) . 7_557
C2 C1 N1 118.1(2) . .
C1 C1 N1 121.15(15) 7_557 .
C3 C2 C1 118.4(2) . .
C3 C2 H2 120.8 . .
C1 C2 H2 120.8 . .
F1 C3 C2 119.9(2) . .
F1 C3 C3 119.03(13) . 7_557
C2 C3 C3 121.02(16) . 7_557
O1 N1 O2 124.9(3) . .
O1 N1 C1 117.7(2) . .
O2 N1 C1 117.3(3) . .

loop_
_geom_bond_atom_site_label_1
_geom_bond_atom_site_label_2
_geom_bond_distance
_geom_bond_site_symmetry_2
C1 C2 1.376(4) .
C1 C1 1.402(5) 7_557
C1 N1 1.464(3) .
C2 C3 1.373(4) .
C2 H2 0.9300 .
C3 F1 1.339(3) .
C3 C3 1.384(5) 7_557
N1 O1 1.226(3) .
N1 O2 1.229(3) .

loop_
_geom_torsion_atom_site_label_1
_geom_torsion_atom_site_label_2
_geom_torsion_atom_site_label_3
_geom_torsion_atom_site_label_4
_geom_torsion
_geom_torsion_site_symmetry_1
_geom_torsion_site_symmetry_4
C1 C1 C2 C3 -2.1(5) 7_557 .
N1 C1 C2 C3 172.0(3) . .
C1 C2 C3 F1 179.4(2) . .
C1 C2 C3 C3 -0.7(5) . 7_557
C2 C1 N1 O1 41.0(3) . .
C1 C1 N1 O1 -144.9(3) 7_557 .
C2 C1 N1 O2 -136.8(3) . .
C1 C1 N1 O2 37.2(4) 7_557 .
